data_7701263
loop_
_publ_author_name
'Yamada, Kie'
'Mori, Hirotoshi'
'Sugaya, Tomoaki'
'Tadokoro, Makoto'
'Maeba, Junichi'
'Nozaki, Koichi'
'Haga, Masa-Aki'

_publ_section_title
;
 Synthesis, X-ray structure, photophysical properties, and theoretical
 studies of six-membered cyclometalated iridium(iii) complexes: revisiting
 Ir(pnbi)<sub>2</sub>(acac).
;
_journal_issue 40
_journal_name_full 'Dalton transactions (Cambridge, England : 2003)'
_journal_page_first 15212
_journal_page_last 15219
_journal_paper_doi 10.1039/c9dt03392k
_journal_volume 48
_journal_year 2019
_chemical_formula_moiety 'C51 H37 Ir N4 O2'
_chemical_formula_sum 'C51 H37 Ir N4 O2'
_chemical_formula_weight 930.10
_space_group_IT_number 14
_space_group_name_Hall '-P 2ybc'
_space_group_name_H-M_alt 'P 1 21/c 1'
_symmetry_cell_setting monoclinic
_symmetry_Int_Tables_number 14
_symmetry_space_group_name_Hall '-P 2ybc'
_symmetry_space_group_name_H-M 'P 1 21/c 1'
_atom_sites_solution_hydrogens geom
_atom_sites_solution_primary direct
_atom_sites_solution_secondary difmap
_audit_update_record
;
2019-08-12 deposited with the CCDC.    2019-09-26 downloaded from the CCDC.
;
_cell_angle_alpha 90.0000
_cell_angle_beta 105.930(3)
_cell_angle_gamma 90.0000
_cell_formula_units_Z 4
_cell_length_a 20.490(5)
_cell_length_b 13.025(3)
_cell_length_c 15.824(4)
_cell_measurement_reflns_used 7858
_cell_measurement_temperature 93
_cell_measurement_theta_max 31.36
_cell_measurement_theta_min 2.59
_cell_volume 4061.0(17)
_computing_cell_refinement CrystalClear
_computing_data_collection 'CrystalClear (Rigaku Inc., 2008)'
_computing_data_reduction CrystalClear
_computing_molecular_graphics 'CrystalStructure 4.0'
_computing_publication_material 'CrystalStructure 4.0 (Rigaku, 2010)'
_computing_structure_refinement 'SHELXL97 (Sheldrick, 2008)'
_computing_structure_solution 'Il Milione (Burla, et al., 2007)'
_diffrn_ambient_temperature 93
_diffrn_detector_area_resol_mean 7.111
_diffrn_measured_fraction_theta_full 0.997
_diffrn_measured_fraction_theta_max 0.997
_diffrn_measurement_device_type 'Rigaku Saturn724'
_diffrn_measurement_method \w
_diffrn_radiation_type 'Mo K\a'
_diffrn_radiation_wavelength 0.71075
_diffrn_reflns_av_R_equivalents 0.1159
_diffrn_reflns_limit_h_max 26
_diffrn_reflns_limit_h_min -21
_diffrn_reflns_limit_k_max 16
_diffrn_reflns_limit_k_min -13
_diffrn_reflns_limit_l_max 20
_diffrn_reflns_limit_l_min -20
_diffrn_reflns_number 33031
_diffrn_reflns_theta_full 27.48
_diffrn_reflns_theta_max 27.48
_diffrn_standards_number 0
_exptl_absorpt_coefficient_mu 3.344
_exptl_absorpt_correction_T_max 0.755
_exptl_absorpt_correction_T_min 0.644
_exptl_absorpt_correction_type multi-scan
_exptl_absorpt_process_details 'REQAB (Rigaku, 1998)'
_exptl_crystal_colour orange
_exptl_crystal_density_diffrn 1.521
_exptl_crystal_density_method 'not measured'
_exptl_crystal_description prism
_exptl_crystal_F_000 1856.00
_exptl_crystal_size_max 0.097
_exptl_crystal_size_mid 0.088
_exptl_crystal_size_min 0.084
_refine_diff_density_max 2.030
_refine_diff_density_min -2.220
_refine_ls_extinction_method none
_refine_ls_goodness_of_fit_ref 1.140
_refine_ls_hydrogen_treatment constr
_refine_ls_number_parameters 525
_refine_ls_number_reflns 9291
_refine_ls_number_restraints 0
_refine_ls_R_factor_gt 0.0913
_refine_ls_shift/su_max 0.000
_refine_ls_structure_factor_coef Fsqd
_refine_ls_weighting_details 'w = 1/[\s^2^(Fo^2^)+(0.0256P)^2^+29.2156P] where P=(Fo^2^+2Fc^2^)/3'
_refine_ls_weighting_scheme calc
_refine_ls_wR_factor_ref 0.1660
_reflns_number_gt 7020
_reflns_number_total 9291
_reflns_threshold_expression F^2^>2.0\s(F^2^)
_cod_data_source_file c9dt03392k2.cif
_cod_data_source_block 20130729_taya-Hagaken-kie
_cod_depositor_comments 'Adding full bibliography for 7701262--7701263.cif.'
_cod_original_cell_volume 4061.1(17)
_cod_database_code 7701263

loop_
_symmetry_equiv_pos_site_id
_symmetry_equiv_pos_as_xyz
1 +X,+Y,+Z
2 -X,1/2+Y,1/2-Z
3 -X,-Y,-Z
4 +X,1/2-Y,1/2+Z

loop_
_atom_site_label
_atom_site_type_symbol
_atom_site_fract_x
_atom_site_fract_y
_atom_site_fract_z
_atom_site_U_iso_or_equiv
_atom_site_adp_type
_atom_site_occupancy
_atom_site_symmetry_multiplicity
_atom_site_calc_flag
_atom_site_refinement_flags
Ir1 Ir 0.764713(19) 0.03298(3) 0.23876(3) 0.02405(12) Uani 1.0 4 d .
O1 O 0.7829(4) -0.1225(5) 0.2760(5) 0.0307(17) Uani 1.0 4 d .
O2 O 0.6909(4) 0.0358(5) 0.3083(5) 0.0263(15) Uani 1.0 4 d .
N1 N 0.6856(4) 0.0127(6) 0.1298(5) 0.0242(19) Uani 1.0 4 d .
N2 N 0.6105(4) 0.0746(6) 0.0109(6) 0.0242(19) Uani 1.0 4 d .
N3 N 0.8463(4) 0.0683(6) 0.3407(6) 0.0255(19) Uani 1.0 4 d .
N4 N 0.9561(4) 0.1115(7) 0.3874(6) 0.0266(19) Uani 1.0 4 d .
C1 C 0.7398(5) 0.1774(8) 0.2019(6) 0.023(2) Uani 1.0 4 d .
C2 C 0.7750(5) 0.2652(8) 0.2483(6) 0.025(3) Uani 1.0 4 d .
C3 C 0.7471(5) 0.3618(8) 0.2324(8) 0.034(3) Uani 1.0 4 d .
C4 C 0.6825(6) 0.3778(8) 0.1716(7) 0.029(3) Uani 1.0 4 d .
C5 C 0.6486(6) 0.4732(8) 0.1662(8) 0.037(3) Uani 1.0 4 d .
C6 C 0.5839(6) 0.4870(8) 0.1170(8) 0.035(3) Uani 1.0 4 d .
C7 C 0.5488(5) 0.4020(9) 0.0684(8) 0.034(3) Uani 1.0 4 d .
C8 C 0.5808(5) 0.3093(8) 0.0709(7) 0.030(3) Uani 1.0 4 d .
C9 C 0.6476(5) 0.2928(8) 0.1224(7) 0.024(3) Uani 1.0 4 d .
C10 C 0.6812(5) 0.1948(7) 0.1340(6) 0.020(2) Uani 1.0 4 d .
C11 C 0.6575(5) 0.0990(8) 0.0891(7) 0.025(3) Uani 1.0 4 d .
C12 C 0.6571(5) -0.0694(8) 0.0783(7) 0.027(3) Uani 1.0 4 d .
C13 C 0.6657(5) -0.1742(8) 0.0905(8) 0.031(3) Uani 1.0 4 d .
C14 C 0.6296(6) -0.2403(9) 0.0275(7) 0.039(3) Uani 1.0 4 d .
C15 C 0.5837(6) -0.2007(9) -0.0496(7) 0.035(3) Uani 1.0 4 d .
C16 C 0.5738(6) -0.0967(9) -0.0632(7) 0.033(3) Uani 1.0 4 d .
C17 C 0.6095(5) -0.0330(8) 0.0024(7) 0.026(3) Uani 1.0 4 d .
C18 C 0.5876(5) 0.1387(8) -0.0665(7) 0.027(3) Uani 1.0 4 d .
C19 C 0.6344(6) 0.1923(9) -0.0980(8) 0.036(3) Uani 1.0 4 d .
C20 C 0.6118(7) 0.2497(9) -0.1732(8) 0.045(4) Uani 1.0 4 d .
C21 C 0.5441(7) 0.2547(10) -0.2168(8) 0.051(4) Uani 1.0 4 d .
C22 C 0.4982(6) 0.2003(9) -0.1855(8) 0.045(4) Uani 1.0 4 d .
C23 C 0.5188(6) 0.1425(8) -0.1098(7) 0.034(3) Uani 1.0 4 d .
C24 C 0.8393(5) 0.0205(7) 0.1796(6) 0.023(2) Uani 1.0 4 d .
C25 C 0.8314(5) -0.0043(8) 0.0895(7) 0.029(3) Uani 1.0 4 d .
C26 C 0.8849(5) -0.0275(8) 0.0579(7) 0.030(3) Uani 1.0 4 d .
C27 C 0.9512(6) -0.0373(8) 0.1170(7) 0.031(3) Uani 1.0 4 d .
C28 C 1.0061(6) -0.0743(8) 0.0874(8) 0.035(3) Uani 1.0 4 d .
C29 C 1.0691(6) -0.0901(9) 0.1451(8) 0.037(3) Uani 1.0 4 d .
C30 C 1.0777(6) -0.0764(8) 0.2351(8) 0.033(3) Uani 1.0 4 d .
C31 C 1.0264(5) -0.0393(8) 0.2657(7) 0.031(3) Uani 1.0 4 d .
C32 C 0.9630(6) -0.0144(7) 0.2086(7) 0.028(3) Uani 1.0 4 d .
C33 C 0.9053(5) 0.0239(8) 0.2364(7) 0.025(3) Uani 1.0 4 d .
C34 C 0.9069(5) 0.0632(7) 0.3226(7) 0.025(3) Uani 1.0 4 d .
C35 C 0.8557(5) 0.1208(8) 0.4185(7) 0.027(3) Uani 1.0 4 d .
C36 C 0.8096(6) 0.1523(9) 0.4637(8) 0.038(3) Uani 1.0 4 d .
C37 C 0.8346(6) 0.2101(8) 0.5403(7) 0.035(3) Uani 1.0 4 d .
C38 C 0.9028(7) 0.2359(9) 0.5698(8) 0.046(4) Uani 1.0 4 d .
C39 C 0.9489(6) 0.2060(8) 0.5262(7) 0.033(3) Uani 1.0 4 d .
C40 C 0.9243(5) 0.1488(8) 0.4494(6) 0.025(3) Uani 1.0 4 d .
C41 C 1.0239(5) 0.1410(8) 0.3873(7) 0.027(3) Uani 1.0 4 d .
C42 C 1.0351(6) 0.2022(8) 0.3225(8) 0.034(3) Uani 1.0 4 d .
C43 C 1.1008(7) 0.2279(9) 0.3243(9) 0.045(4) Uani 1.0 4 d .
C44 C 1.1541(7) 0.1928(11) 0.3933(11) 0.063(5) Uani 1.0 4 d .
C45 C 1.1438(7) 0.1333(11) 0.4592(11) 0.063(5) Uani 1.0 4 d .
C46 C 1.0768(6) 0.1065(9) 0.4561(8) 0.042(3) Uani 1.0 4 d .
C47 C 0.7725(7) -0.2870(8) 0.3401(8) 0.048(4) Uani 1.0 4 d .
C48 C 0.7508(6) -0.1753(8) 0.3203(7) 0.031(3) Uani 1.0 4 d .
C49 C 0.6976(6) -0.1398(8) 0.3499(8) 0.036(3) Uani 1.0 4 d .
C50 C 0.6706(6) -0.0403(9) 0.3458(7) 0.034(3) Uani 1.0 4 d .
C51 C 0.6137(6) -0.0179(10) 0.3865(9) 0.054(4) Uani 1.0 4 d .
H2 H 0.8177 0.2563 0.2903 0.0301 Uiso 1.0 4 calc R
H3 H 0.7715 0.4190 0.2626 0.0412 Uiso 1.0 4 calc R
H5 H 0.6722 0.5298 0.1984 0.0441 Uiso 1.0 4 calc R
H6 H 0.5624 0.5519 0.1149 0.0424 Uiso 1.0 4 calc R
H7 H 0.5031 0.4097 0.0343 0.0410 Uiso 1.0 4 calc R
H8 H 0.5569 0.2542 0.0366 0.0359 Uiso 1.0 4 calc R
H13 H 0.6964 -0.2003 0.1424 0.0371 Uiso 1.0 4 calc R
H14 H 0.6354 -0.3123 0.0354 0.0463 Uiso 1.0 4 calc R
H15 H 0.5592 -0.2471 -0.0931 0.0415 Uiso 1.0 4 calc R
H16 H 0.5437 -0.0704 -0.1155 0.0397 Uiso 1.0 4 calc R
H19 H 0.6814 0.1895 -0.0680 0.0427 Uiso 1.0 4 calc R
H20 H 0.6436 0.2866 -0.1953 0.0535 Uiso 1.0 4 calc R
H21 H 0.5290 0.2954 -0.2683 0.0614 Uiso 1.0 4 calc R
H22 H 0.4514 0.2026 -0.2165 0.0535 Uiso 1.0 4 calc R
H23 H 0.4868 0.1061 -0.0878 0.0406 Uiso 1.0 4 calc R
H25 H 0.7871 -0.0047 0.0501 0.0344 Uiso 1.0 4 calc R
H26 H 0.8783 -0.0372 -0.0034 0.0356 Uiso 1.0 4 calc R
H28 H 0.9994 -0.0884 0.0267 0.0418 Uiso 1.0 4 calc R
H29 H 1.1064 -0.1101 0.1240 0.0448 Uiso 1.0 4 calc R
H30 H 1.1200 -0.0932 0.2755 0.0395 Uiso 1.0 4 calc R
H31 H 1.0337 -0.0301 0.3271 0.0370 Uiso 1.0 4 calc R
H36 H 0.7628 0.1352 0.4431 0.0459 Uiso 1.0 4 calc R
H37 H 0.8043 0.2321 0.5727 0.0421 Uiso 1.0 4 calc R
H38 H 0.9180 0.2756 0.6219 0.0550 Uiso 1.0 4 calc R
H39 H 0.9956 0.2235 0.5473 0.0397 Uiso 1.0 4 calc R
H42 H 0.9980 0.2268 0.2767 0.0402 Uiso 1.0 4 calc R
H43 H 1.1096 0.2691 0.2791 0.0535 Uiso 1.0 4 calc R
H44 H 1.1992 0.2110 0.3943 0.0754 Uiso 1.0 4 calc R
H45 H 1.1809 0.1106 0.5059 0.0760 Uiso 1.0 4 calc R
H46 H 1.0679 0.0648 0.5009 0.0500 Uiso 1.0 4 calc R
H47A H 0.7673 -0.3242 0.2848 0.0576 Uiso 1.0 4 calc R
H47B H 0.7440 -0.3191 0.3733 0.0576 Uiso 1.0 4 calc R
H47C H 0.8201 -0.2893 0.3749 0.0576 Uiso 1.0 4 calc R
H49 H 0.6761 -0.1897 0.3768 0.0428 Uiso 1.0 4 calc R
H51A H 0.5769 0.0175 0.3436 0.0645 Uiso 1.0 4 calc R
H51B H 0.6306 0.0258 0.4383 0.0645 Uiso 1.0 4 calc R
H51C H 0.5966 -0.0825 0.4040 0.0645 Uiso 1.0 4 calc R

loop_
_atom_site_aniso_label
_atom_site_aniso_U_11
_atom_site_aniso_U_22
_atom_site_aniso_U_33
_atom_site_aniso_U_12
_atom_site_aniso_U_13
_atom_site_aniso_U_23
Ir1 0.0209(2) 0.0271(3) 0.0243(2) 0.00133(18) 0.00651(15) 0.00095(18)
O1 0.029(4) 0.022(4) 0.047(5) -0.005(3) 0.020(4) -0.006(4)
O2 0.028(4) 0.019(4) 0.030(4) -0.004(3) 0.004(3) 0.006(3)
N1 0.018(5) 0.026(5) 0.025(5) 0.000(4) 0.001(4) -0.001(4)
N2 0.018(5) 0.025(5) 0.025(5) -0.000(4) -0.001(4) -0.002(4)
N3 0.024(5) 0.026(5) 0.025(5) 0.009(4) 0.006(4) 0.002(4)
N4 0.026(5) 0.029(5) 0.024(5) -0.004(4) 0.006(4) 0.003(4)
C1 0.017(5) 0.032(6) 0.024(5) 0.005(4) 0.011(4) -0.004(5)
C2 0.018(6) 0.038(7) 0.017(5) -0.012(5) 0.002(4) -0.012(5)
C3 0.031(7) 0.017(6) 0.051(8) -0.010(5) 0.004(6) -0.006(5)
C4 0.038(7) 0.022(6) 0.028(6) -0.003(5) 0.009(5) 0.003(5)
C5 0.041(7) 0.022(6) 0.047(7) -0.001(6) 0.011(6) -0.002(6)
C6 0.047(7) 0.009(6) 0.047(7) 0.003(5) 0.007(6) 0.002(5)
C7 0.018(6) 0.037(7) 0.046(7) 0.002(5) 0.007(5) 0.011(6)
C8 0.031(6) 0.032(7) 0.027(6) -0.004(5) 0.008(5) -0.000(5)
C9 0.016(5) 0.027(6) 0.032(6) -0.005(4) 0.010(5) 0.002(5)
C10 0.020(5) 0.020(6) 0.020(5) -0.002(4) 0.006(4) -0.002(4)
C11 0.025(6) 0.027(6) 0.023(6) -0.002(5) 0.004(5) 0.002(5)
C12 0.025(6) 0.032(6) 0.023(6) -0.012(5) 0.006(5) -0.006(5)
C13 0.018(6) 0.026(6) 0.045(7) -0.004(5) 0.004(5) -0.005(5)
C14 0.041(7) 0.041(8) 0.033(7) 0.002(6) 0.009(6) 0.003(6)
C15 0.040(7) 0.033(7) 0.029(6) -0.014(5) 0.007(5) -0.010(5)
C16 0.038(7) 0.039(7) 0.024(6) -0.012(6) 0.011(5) -0.005(5)
C17 0.029(6) 0.025(6) 0.029(6) -0.004(5) 0.014(5) -0.016(5)
C18 0.018(5) 0.033(6) 0.022(6) -0.003(5) -0.008(4) 0.011(5)
C19 0.032(7) 0.040(7) 0.036(7) -0.009(6) 0.011(5) -0.000(5)
C20 0.064(9) 0.049(8) 0.026(7) -0.019(7) 0.021(6) 0.001(6)
C21 0.079(11) 0.041(8) 0.036(8) -0.000(7) 0.020(7) 0.005(6)
C22 0.040(8) 0.041(8) 0.044(8) 0.001(6) -0.003(6) 0.012(6)
C23 0.032(7) 0.036(7) 0.029(6) -0.005(5) 0.000(5) 0.009(5)
C24 0.024(5) 0.020(6) 0.020(5) -0.006(4) 0.000(4) 0.004(4)
C25 0.027(6) 0.037(7) 0.027(6) 0.002(5) 0.016(5) -0.012(5)
C26 0.036(6) 0.032(6) 0.024(5) 0.006(5) 0.013(5) 0.002(5)
C27 0.039(7) 0.034(7) 0.024(6) 0.006(6) 0.019(5) 0.002(5)
C28 0.047(7) 0.026(6) 0.041(7) 0.001(5) 0.027(6) -0.007(5)
C29 0.031(6) 0.046(8) 0.038(7) 0.008(6) 0.015(6) 0.013(6)
C30 0.025(6) 0.025(6) 0.053(8) 0.002(5) 0.017(6) 0.004(5)
C31 0.022(6) 0.038(7) 0.031(6) 0.008(5) 0.006(5) -0.009(5)
C32 0.042(7) 0.018(6) 0.027(6) -0.001(5) 0.013(5) 0.005(4)
C33 0.031(6) 0.026(6) 0.022(5) 0.001(5) 0.013(5) 0.000(5)
C34 0.025(6) 0.020(6) 0.032(6) 0.009(4) 0.012(5) 0.001(4)
C35 0.032(6) 0.026(6) 0.019(5) 0.012(5) 0.000(5) 0.002(4)
C36 0.037(7) 0.043(8) 0.036(7) 0.004(6) 0.013(6) 0.007(6)
C37 0.050(8) 0.038(7) 0.020(6) 0.014(6) 0.014(5) 0.002(5)
C38 0.058(9) 0.043(8) 0.029(7) -0.005(7) 0.001(6) -0.013(6)
C39 0.044(7) 0.036(7) 0.014(5) -0.006(6) -0.001(5) -0.008(5)
C40 0.015(5) 0.040(7) 0.018(5) 0.004(5) 0.002(4) -0.003(5)
C41 0.014(5) 0.028(6) 0.035(6) -0.001(5) 0.001(5) -0.002(5)
C42 0.035(7) 0.022(6) 0.047(7) -0.002(5) 0.016(6) 0.001(5)
C43 0.050(8) 0.031(7) 0.063(9) -0.013(6) 0.032(7) -0.007(6)
C44 0.037(8) 0.062(10) 0.095(13) -0.016(7) 0.028(9) -0.022(9)
C45 0.033(8) 0.064(10) 0.077(12) -0.006(7) -0.012(8) -0.007(9)
C46 0.031(7) 0.048(8) 0.038(7) 0.000(6) -0.003(6) 0.003(6)
C47 0.070(10) 0.027(7) 0.048(8) -0.002(6) 0.017(7) 0.007(6)
C48 0.033(6) 0.020(6) 0.038(7) 0.001(5) 0.003(5) -0.012(5)
C49 0.043(7) 0.024(6) 0.043(7) 0.002(5) 0.017(6) 0.005(5)
C50 0.030(6) 0.048(8) 0.030(6) -0.001(6) 0.018(5) -0.002(6)
C51 0.049(8) 0.059(9) 0.070(10) 0.017(7) 0.045(8) 0.028(8)

loop_
_atom_type_symbol
_atom_type_description
_atom_type_scat_dispersion_real
_atom_type_scat_dispersion_imag
_atom_type_scat_source
C C 0.0033 0.0016
;
International Tables for Crystallography
(1992, Vol. C, Tables 4.2.6.8 and 6.1.1.4)
;
H H 0.0000 0.0000
;
International Tables for Crystallography
(1992, Vol. C, Table 6.1.1.4)
;
Ir Ir -1.4442 7.9887
;
International Tables for Crystallography
(1992, Vol. C, Tables 4.2.6.8 and 6.1.1.4)
;
N N 0.0061 0.0033
;
International Tables for Crystallography
(1992, Vol. C, Tables 4.2.6.8 and 6.1.1.4)
;
O O 0.0106 0.0060
;
International Tables for Crystallography
(1992, Vol. C, Tables 4.2.6.8 and 6.1.1.4)
;

loop_
_geom_angle_atom_site_label_1
_geom_angle_atom_site_label_2
_geom_angle_atom_site_label_3
_geom_angle
_geom_angle_publ_flag
O1 Ir1 O2 88.2(3) yes
O1 Ir1 N1 98.7(3) yes
O1 Ir1 N3 87.2(3) yes
O1 Ir1 C1 175.5(4) yes
O1 Ir1 C24 87.4(4) yes
O2 Ir1 N1 85.7(3) yes
O2 Ir1 N3 97.7(3) yes
O2 Ir1 C1 88.5(4) yes
O2 Ir1 C24 175.0(3) yes
N1 Ir1 N3 173.3(4) yes
N1 Ir1 C1 78.1(4) yes
N1 Ir1 C24 97.2(4) yes
N3 Ir1 C1 96.2(4) yes
N3 Ir1 C24 79.8(4) yes
C1 Ir1 C24 96.1(4) yes
Ir1 O1 C48 126.0(7) yes
Ir1 O2 C50 126.9(7) yes
Ir1 N1 C11 115.8(6) yes
Ir1 N1 C12 135.6(7) yes
C11 N1 C12 108.0(8) yes
C11 N2 C17 107.8(8) yes
C11 N2 C18 127.5(8) yes
C17 N2 C18 120.0(8) yes
Ir1 N3 C34 115.1(7) yes
Ir1 N3 C35 134.9(7) yes
C34 N3 C35 107.7(8) yes
C34 N4 C40 107.1(9) yes
C34 N4 C41 129.0(10) yes
C40 N4 C41 122.7(8) yes
Ir1 C1 C2 123.2(6) yes
Ir1 C1 C10 118.5(7) yes
C2 C1 C10 117.9(9) yes
C1 C2 C3 120.5(8) yes
C2 C3 C4 121.3(9) yes
C3 C4 C5 121.3(9) yes
C3 C4 C9 119.3(9) yes
C5 C4 C9 118.9(9) yes
C4 C5 C6 122.6(10) yes
C5 C6 C7 118.5(10) yes
C6 C7 C8 120.2(9) yes
C7 C8 C9 122.3(9) yes
C4 C9 C8 117.5(9) yes
C4 C9 C10 117.9(8) yes
C8 C9 C10 124.5(9) yes
C1 C10 C9 121.6(8) yes
C1 C10 C11 109.8(8) yes
C9 C10 C11 128.1(8) yes
N1 C11 N2 109.8(8) yes
N1 C11 C10 116.3(8) yes
N2 C11 C10 133.9(9) yes
N1 C12 C13 131.9(9) yes
N1 C12 C17 109.1(9) yes
C13 C12 C17 119.0(9) yes
C12 C13 C14 119.7(9) yes
C13 C14 C15 119.7(11) yes
C14 C15 C16 121.8(10) yes
C15 C16 C17 116.9(9) yes
N2 C17 C12 105.3(8) yes
N2 C17 C16 131.8(9) yes
C12 C17 C16 122.8(10) yes
N2 C18 C19 120.0(8) yes
N2 C18 C23 119.1(10) yes
C19 C18 C23 120.9(10) yes
C18 C19 C20 119.0(10) yes
C19 C20 C21 121.0(13) yes
C20 C21 C22 119.5(11) yes
C21 C22 C23 121.2(11) yes
C18 C23 C22 118.4(11) yes
Ir1 C24 C25 126.4(7) yes
Ir1 C24 C33 115.0(8) yes
C25 C24 C33 118.1(10) yes
C24 C25 C26 122.5(9) yes
C25 C26 C27 119.9(10) yes
C26 C27 C28 120.9(10) yes
C26 C27 C32 120.7(11) yes
C28 C27 C32 118.4(9) yes
C27 C28 C29 121.2(11) yes
C28 C29 C30 119.3(12) yes
C29 C30 C31 120.9(10) yes
C30 C31 C32 121.5(10) yes
C27 C32 C31 118.2(11) yes
C27 C32 C33 116.7(9) yes
C31 C32 C33 124.8(10) yes
C24 C33 C32 121.1(9) yes
C24 C33 C34 112.5(10) yes
C32 C33 C34 126.4(8) yes
N3 C34 N4 110.3(9) yes
N3 C34 C33 115.6(8) yes
N4 C34 C33 133.3(10) yes
N3 C35 C36 131.2(9) yes
N3 C35 C40 108.8(10) yes
C36 C35 C40 119.9(9) yes
C35 C36 C37 117.7(11) yes
C36 C37 C38 121.0(12) yes
C37 C38 C39 122.2(11) yes
C38 C39 C40 117.1(10) yes
N4 C40 C35 106.2(8) yes
N4 C40 C39 131.8(10) yes
C35 C40 C39 122.0(11) yes
N4 C41 C42 121.0(9) yes
N4 C41 C46 117.4(10) yes
C42 C41 C46 121.5(10) yes
C41 C42 C43 119.3(10) yes
C42 C43 C44 119.2(13) yes
C43 C44 C45 122.4(14) yes
C44 C45 C46 118.0(12) yes
C41 C46 C45 119.6(12) yes
O1 C48 C47 117.3(11) yes
O1 C48 C49 125.2(10) yes
C47 C48 C49 117.5(11) yes
C48 C49 C50 129.2(11) yes
O2 C50 C49 124.2(11) yes
O2 C50 C51 115.8(10) yes
C49 C50 C51 120.0(11) yes
C1 C2 H2 119.736 no
C3 C2 H2 119.729 no
C2 C3 H3 119.340 no
C4 C3 H3 119.326 no
C4 C5 H5 118.683 no
C6 C5 H5 118.680 no
C5 C6 H6 120.768 no
C7 C6 H6 120.768 no
C6 C7 H7 119.890 no
C8 C7 H7 119.886 no
C7 C8 H8 118.878 no
C9 C8 H8 118.869 no
C12 C13 H13 120.130 no
C14 C13 H13 120.137 no
C13 C14 H14 120.136 no
C15 C14 H14 120.135 no
C14 C15 H15 119.098 no
C16 C15 H15 119.109 no
C15 C16 H16 121.582 no
C17 C16 H16 121.567 no
C18 C19 H19 120.513 no
C20 C19 H19 120.497 no
C19 C20 H20 119.487 no
C21 C20 H20 119.482 no
C20 C21 H21 120.258 no
C22 C21 H21 120.276 no
C21 C22 H22 119.383 no
C23 C22 H22 119.389 no
C18 C23 H23 120.805 no
C22 C23 H23 120.818 no
C24 C25 H25 118.771 no
C26 C25 H25 118.761 no
C25 C26 H26 120.074 no
C27 C26 H26 120.059 no
C27 C28 H28 119.420 no
C29 C28 H28 119.428 no
C28 C29 H29 120.328 no
C30 C29 H29 120.333 no
C29 C30 H30 119.550 no
C31 C30 H30 119.539 no
C30 C31 H31 119.244 no
C32 C31 H31 119.231 no
C35 C36 H36 121.128 no
C37 C36 H36 121.123 no
C36 C37 H37 119.479 no
C38 C37 H37 119.473 no
C37 C38 H38 118.926 no
C39 C38 H38 118.912 no
C38 C39 H39 121.455 no
C40 C39 H39 121.450 no
C41 C42 H42 120.359 no
C43 C42 H42 120.367 no
C42 C43 H43 120.412 no
C44 C43 H43 120.415 no
C43 C44 H44 118.803 no
C45 C44 H44 118.814 no
C44 C45 H45 121.007 no
C46 C45 H45 121.024 no
C41 C46 H46 120.187 no
C45 C46 H46 120.179 no
C48 C47 H47A 109.472 no
C48 C47 H47B 109.470 no
C48 C47 H47C 109.474 no
H47A C47 H47B 109.473 no
H47A C47 H47C 109.465 no
H47B C47 H47C 109.473 no
C48 C49 H49 115.389 no
C50 C49 H49 115.397 no
C50 C51 H51A 109.463 no
C50 C51 H51B 109.471 no
C50 C51 H51C 109.469 no
H51A C51 H51B 109.473 no
H51A C51 H51C 109.466 no
H51B C51 H51C 109.485 no

loop_
_geom_bond_atom_site_label_1
_geom_bond_atom_site_label_2
_geom_bond_distance
_geom_bond_publ_flag
Ir1 O1 2.114(7) yes
Ir1 O2 2.100(8) yes
Ir1 N1 2.033(7) yes
Ir1 N3 2.032(8) yes
Ir1 C1 1.993(10) yes
Ir1 C24 2.005(11) yes
O1 C48 1.285(15) yes
O2 C50 1.282(14) yes
N1 C11 1.344(12) yes
N1 C12 1.375(12) yes
N2 C11 1.380(12) yes
N2 C17 1.407(13) yes
N2 C18 1.450(13) yes
N3 C34 1.351(15) yes
N3 C35 1.374(13) yes
N4 C34 1.376(12) yes
N4 C40 1.405(14) yes
N4 C41 1.442(14) yes
C1 C2 1.442(13) yes
C1 C10 1.393(12) yes
C2 C3 1.376(14) yes
C3 C4 1.422(14) yes
C4 C5 1.415(15) yes
C4 C9 1.427(13) yes
C5 C6 1.352(15) yes
C6 C7 1.425(14) yes
C7 C8 1.370(15) yes
C8 C9 1.404(13) yes
C9 C10 1.438(13) yes
C10 C11 1.451(13) yes
C12 C13 1.383(14) yes
C12 C17 1.407(13) yes
C13 C14 1.369(15) yes
C14 C15 1.418(14) yes
C15 C16 1.377(16) yes
C16 C17 1.373(14) yes
C18 C19 1.385(17) yes
C18 C23 1.389(14) yes
C19 C20 1.374(16) yes
C20 C21 1.372(18) yes
C21 C22 1.37(2) yes
C22 C23 1.380(16) yes
C24 C25 1.428(15) yes
C24 C33 1.404(12) yes
C25 C26 1.358(17) yes
C26 C27 1.427(13) yes
C27 C28 1.417(18) yes
C27 C32 1.434(15) yes
C28 C29 1.376(14) yes
C29 C30 1.397(17) yes
C30 C31 1.362(17) yes
C31 C32 1.401(13) yes
C32 C33 1.458(16) yes
C33 C34 1.450(15) yes
C35 C36 1.394(18) yes
C35 C40 1.404(14) yes
C36 C37 1.400(15) yes
C37 C38 1.388(17) yes
C38 C39 1.371(19) yes
C39 C40 1.396(14) yes
C41 C42 1.368(17) yes
C41 C46 1.383(14) yes
C42 C43 1.379(18) yes
C43 C44 1.392(18) yes
C44 C45 1.36(3) yes
C45 C46 1.405(19) yes
C47 C48 1.528(15) yes
C48 C49 1.379(18) yes
C49 C50 1.403(16) yes
C50 C51 1.508(19) yes
C2 H2 0.950 no
C3 H3 0.950 no
C5 H5 0.950 no
C6 H6 0.950 no
C7 H7 0.950 no
C8 H8 0.950 no
C13 H13 0.950 no
C14 H14 0.950 no
C15 H15 0.950 no
C16 H16 0.950 no
C19 H19 0.950 no
C20 H20 0.950 no
C21 H21 0.950 no
C22 H22 0.950 no
C23 H23 0.950 no
C25 H25 0.950 no
C26 H26 0.950 no
C28 H28 0.950 no
C29 H29 0.950 no
C30 H30 0.950 no
C31 H31 0.950 no
C36 H36 0.950 no
C37 H37 0.950 no
C38 H38 0.950 no
C39 H39 0.950 no
C42 H42 0.950 no
C43 H43 0.950 no
C44 H44 0.950 no
C45 H45 0.950 no
C46 H46 0.950 no
C47 H47A 0.980 no
C47 H47B 0.980 no
C47 H47C 0.980 no
C49 H49 0.950 no
C51 H51A 0.980 no
C51 H51B 0.980 no
C51 H51C 0.980 no

loop_
_geom_contact_atom_site_label_1
_geom_contact_atom_site_label_2
_geom_contact_distance
_geom_contact_publ_flag
_geom_contact_site_symmetry_2
Ir1 C49 3.372(12) no .
O1 C12 3.534(11) no .
O1 C13 3.312(12) no .
O1 C33 3.344(13) no .
O1 C34 3.439(12) no .
O1 C50 3.009(15) no .
O2 C10 3.410(12) no .
O2 C11 3.445(12) no .
O2 C35 3.526(12) no .
O2 C36 3.314(12) no .
O2 C48 2.996(12) no .
N1 C16 3.574(12) no .
N1 C18 3.598(12) no .
N1 C25 3.229(15) no .
N1 C50 3.581(15) no .
N2 C8 3.307(14) no .
N2 C9 3.322(13) no .
N2 C13 3.547(13) no .
N3 C2 3.111(12) no .
N3 C39 3.586(12) no .
N4 C31 3.341(15) no .
N4 C32 3.306(14) no .
N4 C36 3.569(16) no .
C1 C4 2.848(14) no .
C2 C9 2.839(12) no .
C2 C35 3.329(13) no .
C2 C36 3.599(15) no .
C3 C10 2.798(13) no .
C4 C7 2.795(14) no .
C5 C8 2.759(15) no .
C6 C9 2.837(14) no .
C8 C11 3.131(15) no .
C8 C18 3.138(15) no .
C8 C19 3.505(17) no .
C8 C23 3.537(14) no .
C9 C18 3.529(14) no .
C10 C12 3.553(14) no .
C10 C18 3.306(13) no .
C10 C19 3.530(15) no .
C11 C13 3.563(14) no .
C11 C19 3.115(15) no .
C12 C15 2.758(14) no .
C12 C18 3.582(14) no .
C13 C16 2.822(14) no .
C13 C48 3.575(15) no .
C14 C17 2.744(16) no .
C16 C18 3.081(15) no .
C16 C23 3.326(15) no .
C17 C19 3.441(16) no .
C17 C23 3.164(14) no .
C18 C21 2.752(16) no .
C19 C22 2.756(16) no .
C20 C23 2.764(18) no .
C24 C27 2.838(16) no .
C25 C32 2.838(14) no .
C26 C33 2.819(15) no .
C27 C30 2.796(14) no .
C28 C31 2.774(16) no .
C29 C32 2.812(17) no .
C31 C34 3.130(16) no .
C31 C41 3.046(15) no .
C31 C42 3.263(15) no .
C31 C46 3.469(16) no .
C32 C41 3.423(14) no .
C32 C42 3.454(14) no .
C33 C35 3.541(16) no .
C33 C41 3.280(13) no .
C33 C42 3.513(14) no .
C34 C36 3.571(18) no .
C34 C42 3.190(15) no .
C34 C46 3.586(14) no .
C35 C38 2.765(15) no .
C36 C39 2.839(16) no .
C37 C40 2.746(17) no .
C39 C41 3.124(17) no .
C39 C46 3.374(18) no .
C40 C42 3.490(17) no .
C40 C46 3.147(16) no .
C41 C44 2.727(18) no .
C42 C45 2.794(17) no .
C43 C46 2.766(19) no .
O2 C20 3.283(14) no 4_555
C3 C30 3.575(15) no 2_755
C4 C20 3.583(18) no 4_555
C7 C7 3.582(15) no 3_665
C8 C15 3.585(16) no 3_655
C9 C20 3.550(17) no 4_555
C15 C8 3.585(16) no 3_655
C20 O2 3.283(14) no 4_554
C20 C4 3.583(18) no 4_554
C20 C9 3.550(17) no 4_554
C27 C42 3.516(15) no 2_745
C27 C43 3.449(17) no 2_745
C28 C28 3.329(16) no 3_755
C28 C42 3.446(16) no 2_745
C29 C42 3.569(16) no 2_745
C30 C3 3.575(15) no 2_745
C32 C43 3.587(15) no 2_745
C42 C27 3.516(15) no 2_755
C42 C28 3.446(16) no 2_755
C42 C29 3.569(16) no 2_755
C43 C27 3.449(17) no 2_755
C43 C32 3.587(15) no 2_755
Ir1 H2 3.1337 no .
Ir1 H13 3.5133 no .
Ir1 H25 3.1804 no .
Ir1 H36 3.5075 no .
O1 H13 2.5653 no .
O1 H47A 2.6548 no .
O1 H47B 3.1993 no .
O1 H47C 2.6635 no .
O1 H49 3.1650 no .
O2 H36 2.5838 no .
O2 H49 3.1752 no .
O2 H51A 2.5571 no .
O2 H51B 2.6787 no .
O2 H51C 3.1634 no .
N1 H13 2.7864 no .
N1 H25 2.7210 no .
N2 H8 2.6626 no .
N2 H16 2.8176 no .
N2 H19 2.6280 no .
N2 H23 2.6205 no .
N3 H2 2.5922 no .
N3 H36 2.7987 no .
N4 H2 3.4005 no .
N4 H31 2.7696 no .
N4 H39 2.8387 no .
N4 H42 2.6244 no .
N4 H46 2.5661 no .
C1 H3 3.3028 no .
C2 H36 3.5855 no .
C3 H5 2.6418 no .
C4 H2 3.2940 no .
C4 H6 3.2856 no .
C4 H8 3.2795 no .
C5 H3 2.6574 no .
C5 H7 3.2427 no .
C6 H8 3.2769 no .
C7 H5 3.2462 no .
C8 H6 3.2805 no .
C9 H3 3.3137 no .
C9 H5 3.3011 no .
C9 H7 3.2805 no .
C9 H19 3.5390 no .
C10 H2 3.2848 no .
C10 H8 2.7015 no .
C10 H19 3.1991 no .
C11 H8 2.8423 no .
C11 H19 2.9132 no .
C11 H25 3.1874 no .
C12 H14 3.2408 no .
C12 H16 3.3004 no .
C12 H25 2.9435 no .
C13 H15 3.2595 no .
C13 H25 3.5143 no .
C14 H16 3.3059 no .
C15 H13 3.2731 no .
C16 H14 3.2913 no .
C16 H23 3.1518 no .
C17 H13 3.2663 no .
C17 H15 3.2042 no .
C17 H19 3.5652 no .
C17 H23 3.1095 no .
C17 H25 3.5277 no .
C18 H8 2.4253 no .
C18 H16 2.9063 no .
C18 H20 3.2353 no .
C18 H22 3.2376 no .
C19 H8 3.0921 no .
C19 H21 3.2463 no .
C19 H23 3.2722 no .
C20 H22 3.2268 no .
C21 H19 3.2477 no .
C21 H23 3.2572 no .
C22 H8 3.4595 no .
C22 H20 3.2276 no .
C23 H8 2.6643 no .
C23 H16 2.8253 no .
C23 H19 3.2712 no .
C23 H21 3.2547 no .
C24 H26 3.2958 no .
C26 H28 2.6473 no .
C27 H25 3.2642 no .
C27 H29 3.2906 no .
C27 H31 3.2923 no .
C28 H26 2.6638 no .
C28 H30 3.2477 no .
C29 H31 3.2530 no .
C30 H28 3.2504 no .
C31 H29 3.2532 no .
C31 H42 3.5265 no .
C32 H26 3.3408 no .
C32 H28 3.3087 no .
C32 H30 3.2637 no .
C32 H42 3.3352 no .
C33 H25 3.2822 no .
C33 H31 2.7213 no .
C33 H42 3.2154 no .
C34 H2 3.0685 no .
C34 H31 2.8505 no .
C34 H42 3.0490 no .
C35 H2 2.6407 no .
C35 H37 3.2523 no .
C35 H39 3.3093 no .
C36 H2 3.1053 no .
C36 H38 3.2747 no .
C37 H39 3.2752 no .
C38 H36 3.2866 no .
C39 H37 3.2605 no .
C39 H46 3.1661 no .
C40 H2 3.1709 no .
C40 H36 3.2870 no .
C40 H38 3.2221 no .
C40 H46 3.0332 no .
C41 H31 2.4531 no .
C41 H39 2.9501 no .
C41 H43 3.2317 no .
C41 H45 3.2731 no .
C42 H31 3.0268 no .
C42 H44 3.2418 no .
C42 H46 3.2532 no .
C43 H45 3.2706 no .
C44 H42 3.2533 no .
C44 H46 3.2321 no .
C45 H31 3.3762 no .
C45 H43 3.2625 no .
C46 H31 2.6671 no .
C46 H39 2.9153 no .
C46 H42 3.2565 no .
C46 H44 3.2304 no .
C47 H13 3.2889 no .
C47 H49 2.5437 no .
C48 H13 2.7474 no .
C49 H13 3.3702 no .
C49 H47A 3.1112 no .
C49 H47B 2.5104 no .
C49 H47C 3.1153 no .
C49 H51A 3.1909 no .
C49 H51B 3.0900 no .
C49 H51C 2.5576 no .
C50 H36 3.0931 no .
C51 H36 3.5514 no .
C51 H49 2.6028 no .
H2 H3 2.3128 no .
H2 H36 3.3316 no .
H3 H5 2.4742 no .
H5 H6 2.2937 no .
H6 H7 2.3847 no .
H7 H8 2.3020 no .
H8 H19 3.5039 no .
H8 H23 2.8472 no .
H13 H14 2.3232 no .
H13 H47A 2.8282 no .
H14 H15 2.3567 no .
H15 H16 2.3367 no .
H16 H23 2.6686 no .
H19 H20 2.3237 no .
H19 H25 3.5149 no .
H20 H21 2.3181 no .
H21 H22 2.3188 no .
H22 H23 2.3325 no .
H25 H26 2.2927 no .
H26 H28 2.4862 no .
H28 H29 2.3238 no .
H29 H30 2.3467 no .
H30 H31 2.2947 no .
H31 H42 3.4705 no .
H31 H46 2.9184 no .
H36 H37 2.3584 no .
H36 H51B 3.0440 no .
H37 H38 2.3145 no .
H38 H39 2.3259 no .
H39 H46 2.7576 no .
H42 H43 2.3407 no .
H43 H44 2.3306 no .
H44 H45 2.3081 no .
H45 H46 2.3720 no .
H47A H49 3.1894 no .
H47B H49 2.1945 no .
H47C H49 3.2299 no .
H49 H51A 3.3328 no .
H49 H51B 3.1931 no .
H49 H51C 2.2745 no .
O1 H43 2.9434 no 2_745
O1 H44 3.5565 no 2_745
O1 H45 3.3281 no 3_756
O2 H20 2.5029 no 4_555
N2 H23 3.5106 no 3_655
N3 H45 3.5181 no 3_756
N3 H46 3.1562 no 3_756
N4 H46 3.0198 no 3_756
C1 H20 2.9177 no 4_555
C1 H37 2.9659 no 4_554
C2 H20 3.1324 no 4_555
C2 H29 3.1524 no 2_755
C2 H30 2.9360 no 2_755
C2 H37 2.9999 no 4_554
C3 H20 3.2972 no 4_555
C3 H29 3.2511 no 2_755
C3 H30 2.8214 no 2_755
C3 H37 3.2977 no 4_554
C4 H20 3.2508 no 4_555
C4 H37 3.5875 no 4_554
C5 H14 3.4427 no 1_565
C5 H51B 3.5228 no 4_554
C6 H7 2.8941 no 3_665
C6 H14 3.2180 no 1_565
C6 H51A 3.5413 no 2_655
C6 H51B 3.2286 no 4_554
C7 H6 3.2158 no 3_665
C7 H7 2.9730 no 3_665
C7 H15 3.0972 no 3_655
C7 H51A 3.5792 no 2_655
C7 H51B 3.1347 no 4_554
C7 H51C 3.1347 no 2_655
C8 H15 3.0908 no 3_655
C8 H21 3.3064 no 4_555
C8 H51B 3.3522 no 4_554
C9 H20 3.0851 no 4_555
C9 H21 3.5372 no 4_555
C9 H37 3.5251 no 4_554
C10 H20 3.0144 no 4_555
C10 H37 3.0915 no 4_554
C12 H23 3.0292 no 3_655
C13 H22 3.5340 no 3_655
C13 H23 3.2355 no 3_655
C13 H44 3.0987 no 2_745
C14 H6 3.4903 no 1_545
C14 H7 3.4296 no 3_655
C14 H23 3.3014 no 3_655
C14 H44 3.4435 no 2_745
C14 H49 2.9442 no 4_544
C14 H51C 2.9803 no 4_544
C15 H7 3.2976 no 3_655
C15 H8 3.0268 no 3_655
C15 H21 3.1596 no 2_644
C15 H23 3.1707 no 3_655
C15 H49 2.8610 no 4_544
C15 H51C 2.9484 no 4_544
C16 H8 3.4896 no 3_655
C16 H21 3.2302 no 2_644
C16 H23 2.9818 no 3_655
C17 H23 2.8434 no 3_655
C19 H36 3.3847 no 4_554
C20 H36 3.4764 no 4_554
C20 H51A 3.1425 no 4_554
C20 H51B 3.3819 no 4_554
C21 H15 3.1667 no 2_654
C21 H16 3.5839 no 2_654
C21 H51A 3.1333 no 4_554
C22 H15 3.4451 no 2_654
C24 H38 3.3614 no 4_554
C24 H43 3.4463 no 2_745
C25 H37 3.5880 no 4_554
C25 H38 3.4331 no 4_554
C26 H28 3.3817 no 3_755
C26 H29 3.4365 no 3_755
C26 H38 3.4455 no 4_554
C27 H28 3.1851 no 3_755
C27 H38 3.4807 no 4_554
C27 H42 3.5206 no 2_745
C27 H43 3.4261 no 2_745
C28 H26 3.3486 no 3_755
C28 H28 2.7673 no 3_755
C28 H39 3.3827 no 2_745
C28 H42 3.3827 no 2_745
C29 H2 3.0202 no 2_745
C29 H3 3.1921 no 2_745
C29 H26 3.2041 no 3_755
C29 H28 3.5609 no 3_755
C29 H42 3.1693 no 2_745
C30 H2 3.1573 no 2_745
C30 H3 3.0791 no 2_745
C30 H38 3.4282 no 3_756
C30 H42 2.9755 no 2_745
C31 H38 3.5812 no 3_756
C31 H42 3.1298 no 2_745
C32 H38 3.4234 no 4_554
C32 H42 3.4566 no 2_745
C32 H43 3.2182 no 2_745
C33 H38 3.2297 no 4_554
C33 H43 3.3356 no 2_745
C34 H46 3.1713 no 3_756
C35 H45 3.4012 no 3_756
C35 H46 2.9707 no 3_756
C36 H19 3.2671 no 4_555
C36 H45 3.4567 no 3_756
C37 H19 3.3977 no 4_555
C37 H30 3.1921 no 3_756
C38 H30 3.2081 no 3_756
C38 H31 3.2218 no 3_756
C38 H42 3.3552 no 4_555
C39 H28 3.0790 no 2_755
C39 H29 3.3447 no 2_755
C39 H31 3.2113 no 3_756
C39 H46 3.5582 no 3_756
C40 H29 3.3474 no 2_755
C40 H46 2.8833 no 3_756
C42 H38 3.4262 no 4_554
C44 H13 3.5488 no 2_755
C45 H47C 3.2409 no 3_756
C47 H5 3.5232 no 1_545
C47 H43 3.5270 no 2_745
C47 H45 3.2937 no 3_756
C48 H45 2.8497 no 3_756
C49 H14 3.5622 no 4_545
C49 H15 3.5265 no 4_545
C49 H22 3.3031 no 3_655
C49 H45 2.9038 no 3_756
C50 H20 3.3843 no 4_555
C50 H22 3.4794 no 3_655
C50 H45 3.4177 no 3_756
C51 H7 3.1369 no 2_645
C51 H14 3.1728 no 4_545
C51 H15 3.3048 no 4_545
C51 H20 3.4010 no 4_555
C51 H22 3.5830 no 3_655
H2 C29 3.0202 no 2_755
H2 C30 3.1573 no 2_755
H2 H29 2.4757 no 2_755
H2 H30 2.6983 no 2_755
H2 H37 3.3807 no 4_554
H3 C29 3.1921 no 2_755
H3 C30 3.0791 no 2_755
H3 H29 2.6760 no 2_755
H3 H30 2.4622 no 2_755
H3 H47A 3.3666 no 1_565
H5 C47 3.5232 no 1_565
H5 H14 3.2218 no 1_565
H5 H47A 2.7962 no 1_565
H5 H47B 3.3857 no 1_565
H6 C7 3.2158 no 3_665
H6 C14 3.4903 no 1_565
H6 H7 2.4253 no 3_665
H6 H14 2.8244 no 1_565
H6 H51A 3.1326 no 2_655
H6 H51B 3.5959 no 4_554
H7 C6 2.8941 no 3_665
H7 C7 2.9730 no 3_665
H7 C14 3.4296 no 3_655
H7 C15 3.2976 no 3_655
H7 C51 3.1369 no 2_655
H7 H6 2.4253 no 3_665
H7 H7 2.5788 no 3_665
H7 H14 3.0262 no 3_655
H7 H15 2.7625 no 3_655
H7 H51A 3.1842 no 2_655
H7 H51B 3.2605 no 2_655
H7 H51B 3.4660 no 4_554
H7 H51C 2.4974 no 2_655
H8 C15 3.0268 no 3_655
H8 C16 3.4896 no 3_655
H8 H15 2.7629 no 3_655
H8 H16 3.5987 no 3_655
H8 H21 3.3524 no 4_555
H13 C44 3.5488 no 2_745
H13 H22 3.5358 no 3_655
H13 H44 2.6332 no 2_745
H14 C5 3.4427 no 1_545
H14 C6 3.2180 no 1_545
H14 C49 3.5622 no 4_544
H14 C51 3.1728 no 4_544
H14 H5 3.2218 no 1_545
H14 H6 2.8244 no 1_545
H14 H7 3.0262 no 3_655
H14 H44 3.2790 no 2_745
H14 H49 2.8538 no 4_544
H14 H51B 3.1653 no 4_544
H14 H51C 2.4347 no 4_544
H15 C7 3.0972 no 3_655
H15 C8 3.0908 no 3_655
H15 C21 3.1667 no 2_644
H15 C22 3.4451 no 2_644
H15 C49 3.5265 no 4_544
H15 C51 3.3048 no 4_544
H15 H7 2.7625 no 3_655
H15 H8 2.7629 no 3_655
H15 H21 2.4904 no 2_644
H15 H22 3.0330 no 2_644
H15 H49 2.6968 no 4_544
H15 H51C 2.3533 no 4_544
H16 C21 3.5839 no 2_644
H16 H8 3.5987 no 3_655
H16 H21 2.6740 no 2_644
H16 H23 3.4719 no 3_655
H19 C36 3.2671 no 4_554
H19 C37 3.3977 no 4_554
H19 H36 2.8051 no 4_554
H19 H37 3.0446 no 4_554
H20 O2 2.5029 no 4_554
H20 C1 2.9177 no 4_554
H20 C2 3.1324 no 4_554
H20 C3 3.2972 no 4_554
H20 C4 3.2508 no 4_554
H20 C9 3.0851 no 4_554
H20 C10 3.0144 no 4_554
H20 C50 3.3843 no 4_554
H20 C51 3.4010 no 4_554
H20 H36 2.9785 no 4_554
H20 H51A 3.0363 no 4_554
H20 H51B 3.2904 no 4_554
H21 C8 3.3064 no 4_554
H21 C9 3.5372 no 4_554
H21 C15 3.1596 no 2_654
H21 C16 3.2302 no 2_654
H21 H8 3.3524 no 4_554
H21 H15 2.4904 no 2_654
H21 H16 2.6740 no 2_654
H21 H51A 3.0144 no 4_554
H22 C13 3.5340 no 3_655
H22 C49 3.3031 no 3_655
H22 C50 3.4794 no 3_655
H22 C51 3.5830 no 3_655
H22 H13 3.5358 no 3_655
H22 H15 3.0330 no 2_654
H22 H49 3.1077 no 3_655
H22 H51A 3.4593 no 3_655
H22 H51C 3.2586 no 3_655
H23 N2 3.5106 no 3_655
H23 C12 3.0292 no 3_655
H23 C13 3.2355 no 3_655
H23 C14 3.3014 no 3_655
H23 C15 3.1707 no 3_655
H23 C16 2.9818 no 3_655
H23 C17 2.8434 no 3_655
H23 H16 3.4719 no 3_655
H25 H37 3.5763 no 4_554
H25 H47B 3.5383 no 4_544
H26 C28 3.3486 no 3_755
H26 C29 3.2041 no 3_755
H26 H28 3.0990 no 3_755
H26 H29 2.7838 no 3_755
H26 H47B 3.4555 no 4_544
H26 H47C 2.9963 no 4_544
H28 C26 3.3817 no 3_755
H28 C27 3.1851 no 3_755
H28 C28 2.7673 no 3_755
H28 C29 3.5609 no 3_755
H28 C39 3.0790 no 2_745
H28 H26 3.0990 no 3_755
H28 H28 2.4569 no 3_755
H28 H39 2.7295 no 2_745
H29 C2 3.1524 no 2_745
H29 C3 3.2511 no 2_745
H29 C26 3.4365 no 3_755
H29 C39 3.3447 no 2_745
H29 C40 3.3474 no 2_745
H29 H2 2.4757 no 2_745
H29 H3 2.6760 no 2_745
H29 H26 2.7838 no 3_755
H30 C2 2.9360 no 2_745
H30 C3 2.8214 no 2_745
H30 C37 3.1921 no 3_756
H30 C38 3.2081 no 3_756
H30 H2 2.6983 no 2_745
H30 H3 2.4622 no 2_745
H30 H37 3.0658 no 3_756
H30 H38 3.0950 no 3_756
H30 H42 3.3056 no 2_745
H31 C38 3.2218 no 3_756
H31 C39 3.2113 no 3_756
H31 H38 3.3795 no 3_756
H31 H39 3.3630 no 3_756
H31 H42 3.5446 no 2_745
H36 C19 3.3847 no 4_555
H36 C20 3.4764 no 4_555
H36 H19 2.8051 no 4_555
H36 H20 2.9785 no 4_555
H36 H45 3.4235 no 3_756
H37 C1 2.9659 no 4_555
H37 C2 2.9999 no 4_555
H37 C3 3.2977 no 4_555
H37 C4 3.5875 no 4_555
H37 C9 3.5251 no 4_555
H37 C10 3.0915 no 4_555
H37 C25 3.5880 no 4_555
H37 H2 3.3807 no 4_555
H37 H19 3.0446 no 4_555
H37 H25 3.5763 no 4_555
H37 H30 3.0658 no 3_756
H38 C24 3.3614 no 4_555
H38 C25 3.4331 no 4_555
H38 C26 3.4455 no 4_555
H38 C27 3.4807 no 4_555
H38 C30 3.4282 no 3_756
H38 C31 3.5812 no 3_756
H38 C32 3.4234 no 4_555
H38 C33 3.2297 no 4_555
H38 C42 3.4262 no 4_555
H38 H30 3.0950 no 3_756
H38 H31 3.3795 no 3_756
H38 H42 2.5470 no 4_555
H39 C28 3.3827 no 2_755
H39 H28 2.7295 no 2_755
H39 H31 3.3630 no 3_756
H42 C27 3.5206 no 2_755
H42 C28 3.3827 no 2_755
H42 C29 3.1693 no 2_755
H42 C30 2.9755 no 2_755
H42 C31 3.1298 no 2_755
H42 C32 3.4566 no 2_755
H42 C38 3.3552 no 4_554
H42 H30 3.3056 no 2_755
H42 H31 3.5446 no 2_755
H42 H38 2.5470 no 4_554
H43 O1 2.9434 no 2_755
H43 C24 3.4463 no 2_755
H43 C27 3.4261 no 2_755
H43 C32 3.2182 no 2_755
H43 C33 3.3356 no 2_755
H43 C47 3.5270 no 2_755
H43 H47A 3.2045 no 2_755
H43 H47C 3.2445 no 2_755
H44 O1 3.5565 no 2_755
H44 C13 3.0987 no 2_755
H44 C14 3.4435 no 2_755
H44 H13 2.6332 no 2_755
H44 H14 3.2790 no 2_755
H44 H47A 3.1288 no 2_755
H45 O1 3.3281 no 3_756
H45 N3 3.5181 no 3_756
H45 C35 3.4012 no 3_756
H45 C36 3.4567 no 3_756
H45 C47 3.2937 no 3_756
H45 C48 2.8497 no 3_756
H45 C49 2.9038 no 3_756
H45 C50 3.4177 no 3_756
H45 H36 3.4235 no 3_756
H45 H47B 3.4319 no 3_756
H45 H47C 2.9992 no 3_756
H45 H49 3.1784 no 3_756
H46 N3 3.1562 no 3_756
H46 N4 3.0198 no 3_756
H46 C34 3.1713 no 3_756
H46 C35 2.9707 no 3_756
H46 C39 3.5582 no 3_756
H46 C40 2.8833 no 3_756
H46 H46 3.2470 no 3_756
H47A H3 3.3666 no 1_545
H47A H5 2.7962 no 1_545
H47A H43 3.2045 no 2_745
H47A H44 3.1288 no 2_745
H47B H5 3.3857 no 1_545
H47B H25 3.5383 no 4_545
H47B H26 3.4555 no 4_545
H47B H45 3.4319 no 3_756
H47C C45 3.2409 no 3_756
H47C H26 2.9963 no 4_545
H47C H43 3.2445 no 2_745
H47C H45 2.9992 no 3_756
H49 C14 2.9442 no 4_545
H49 C15 2.8610 no 4_545
H49 H14 2.8538 no 4_545
H49 H15 2.6968 no 4_545
H49 H22 3.1077 no 3_655
H49 H45 3.1784 no 3_756
H51A C6 3.5413 no 2_645
H51A C7 3.5792 no 2_645
H51A C20 3.1425 no 4_555
H51A C21 3.1333 no 4_555
H51A H6 3.1326 no 2_645
H51A H7 3.1842 no 2_645
H51A H20 3.0363 no 4_555
H51A H21 3.0144 no 4_555
H51A H22 3.4593 no 3_655
H51B C5 3.5228 no 4_555
H51B C6 3.2286 no 4_555
H51B C7 3.1347 no 4_555
H51B C8 3.3522 no 4_555
H51B C20 3.3819 no 4_555
H51B H6 3.5959 no 4_555
H51B H7 3.2605 no 2_645
H51B H7 3.4660 no 4_555
H51B H14 3.1653 no 4_545
H51B H20 3.2904 no 4_555
H51C C7 3.1347 no 2_645
H51C C14 2.9803 no 4_545
H51C C15 2.9484 no 4_545
H51C H7 2.4974 no 2_645
H51C H14 2.4347 no 4_545
H51C H15 2.3533 no 4_545
H51C H22 3.2586 no 3_655

loop_
_geom_torsion_atom_site_label_1
_geom_torsion_atom_site_label_2
_geom_torsion_atom_site_label_3
_geom_torsion_atom_site_label_4
_geom_torsion
_geom_torsion_publ_flag
O1 Ir1 O2 C50 -5.0(5) no
O2 Ir1 O1 C48 2.9(5) no
O1 Ir1 N1 C11 177.0(6) no
O1 Ir1 N1 C12 -12.9(9) no
N1 Ir1 O1 C48 -82.5(6) no
O1 Ir1 N3 C34 85.6(6) no
O1 Ir1 N3 C35 -114.2(8) no
N3 Ir1 O1 C48 100.7(6) no
O1 Ir1 C24 C25 93.7(7) no
O1 Ir1 C24 C33 -77.6(6) no
C24 Ir1 O1 C48 -179.4(6) no
O2 Ir1 N1 C11 89.5(6) no
O2 Ir1 N1 C12 -100.4(8) no
N1 Ir1 O2 C50 93.8(5) no
O2 Ir1 N3 C34 173.4(5) no
O2 Ir1 N3 C35 -26.4(8) no
N3 Ir1 O2 C50 -92.0(5) no
O2 Ir1 C1 C2 94.4(8) no
O2 Ir1 C1 C10 -78.2(7) no
C1 Ir1 O2 C50 172.0(5) no
N1 Ir1 C1 C2 -179.6(9) no
N1 Ir1 C1 C10 7.7(7) no
C1 Ir1 N1 C11 0.2(6) no
C1 Ir1 N1 C12 170.2(9) no
N1 Ir1 C24 C25 -4.7(8) no
N1 Ir1 C24 C33 -176.0(6) no
C24 Ir1 N1 C11 -94.6(6) no
C24 Ir1 N1 C12 75.5(9) no
N3 Ir1 C1 C2 -3.2(8) no
N3 Ir1 C1 C10 -175.8(7) no
C1 Ir1 N3 C34 -97.3(6) no
C1 Ir1 N3 C35 62.9(8) no
N3 Ir1 C24 C25 -178.6(8) no
N3 Ir1 C24 C33 10.1(6) no
C24 Ir1 N3 C34 -2.2(5) no
C24 Ir1 N3 C35 158.0(8) no
C1 Ir1 C24 C25 -83.4(7) no
C1 Ir1 C24 C33 105.3(6) no
C24 Ir1 C1 C2 -83.5(8) no
C24 Ir1 C1 C10 103.8(7) no
Ir1 O1 C48 C47 -179.9(5) no
Ir1 O1 C48 C49 1.3(13) no
Ir1 O2 C50 C49 3.1(12) no
Ir1 O2 C50 C51 -176.3(4) no
Ir1 N1 C11 N2 172.5(6) no
Ir1 N1 C11 C10 -7.5(12) no
Ir1 N1 C12 C13 12.1(19) no
Ir1 N1 C12 C17 -170.3(7) no
C11 N1 C12 C13 -177.3(11) no
C11 N1 C12 C17 0.3(12) no
C12 N1 C11 N2 -0.2(12) no
C12 N1 C11 C10 179.8(9) no
C11 N2 C17 C12 0.2(11) no
C11 N2 C17 C16 -178.0(11) no
C17 N2 C11 N1 -0.0(12) no
C17 N2 C11 C10 -180.0(11) no
C11 N2 C18 C19 45.9(15) no
C11 N2 C18 C23 -136.3(10) no
C18 N2 C11 N1 -155.1(9) no
C18 N2 C11 C10 25.0(19) no
C17 N2 C18 C19 -106.4(10) no
C17 N2 C18 C23 71.3(12) no
C18 N2 C17 C12 157.5(8) no
C18 N2 C17 C16 -20.7(17) no
Ir1 N3 C34 N4 165.5(5) no
Ir1 N3 C34 C33 -5.8(10) no
Ir1 N3 C35 C36 14.5(16) no
Ir1 N3 C35 C40 -161.3(6) no
C34 N3 C35 C36 175.7(9) no
C34 N3 C35 C40 -0.1(10) no
C35 N3 C34 N4 0.0(10) no
C35 N3 C34 C33 -171.2(7) no
C34 N4 C40 C35 -0.1(10) no
C34 N4 C40 C39 -177.6(9) no
C40 N4 C34 N3 0.1(10) no
C40 N4 C34 C33 169.2(9) no
C34 N4 C41 C42 55.4(14) no
C34 N4 C41 C46 -125.7(10) no
C41 N4 C34 N3 -167.4(8) no
C41 N4 C34 C33 1.7(16) no
C40 N4 C41 C42 -110.3(11) no
C40 N4 C41 C46 68.7(12) no
C41 N4 C40 C35 168.3(8) no
C41 N4 C40 C39 -9.2(15) no
Ir1 C1 C2 C3 -165.6(7) no
Ir1 C1 C10 C9 159.2(7) no
Ir1 C1 C10 C11 -13.3(11) no
C2 C1 C10 C9 -13.8(15) no
C2 C1 C10 C11 173.7(9) no
C10 C1 C2 C3 7.1(15) no
C1 C2 C3 C4 1.5(17) no
C2 C3 C4 C5 168.9(10) no
C2 C3 C4 C9 -3.7(18) no
C3 C4 C5 C6 -171.8(11) no
C3 C4 C9 C8 172.8(10) no
C3 C4 C9 C10 -2.7(16) no
C5 C4 C9 C8 0.0(16) no
C5 C4 C9 C10 -175.5(10) no
C9 C4 C5 C6 0.8(18) no
C4 C5 C6 C7 -0.3(19) no
C5 C6 C7 C8 -1.1(18) no
C6 C7 C8 C9 2.0(18) no
C7 C8 C9 C4 -1.4(17) no
C7 C8 C9 C10 173.8(10) no
C4 C9 C10 C1 11.7(15) no
C4 C9 C10 C11 -177.3(9) no
C8 C9 C10 C1 -163.4(10) no
C8 C9 C10 C11 7.6(18) no
C1 C10 C11 N1 13.1(13) no
C1 C10 C11 N2 -167.0(11) no
C9 C10 C11 N1 -158.7(10) no
C9 C10 C11 N2 21(2) no
N1 C12 C13 C14 179.5(11) no
N1 C12 C17 N2 -0.3(12) no
N1 C12 C17 C16 178.1(9) no
C13 C12 C17 N2 177.6(10) no
C13 C12 C17 C16 -4.0(17) no
C17 C12 C13 C14 2.2(17) no
C12 C13 C14 C15 -0.1(18) no
C13 C14 C15 C16 -0.3(18) no
C14 C15 C16 C17 -1.3(18) no
C15 C16 C17 N2 -178.6(11) no
C15 C16 C17 C12 3.5(17) no
N2 C18 C19 C20 177.7(8) no
N2 C18 C23 C22 -177.2(8) no
C19 C18 C23 C22 0.6(16) no
C23 C18 C19 C20 -0.1(16) no
C18 C19 C20 C21 0.2(17) no
C19 C20 C21 C22 -0.9(18) no
C20 C21 C22 C23 1.4(19) no
C21 C22 C23 C18 -1.2(17) no
Ir1 C24 C25 C26 -169.1(6) no
Ir1 C24 C33 C32 161.2(6) no
Ir1 C24 C33 C34 -15.7(10) no
C25 C24 C33 C32 -10.8(14) no
C25 C24 C33 C34 172.2(8) no
C33 C24 C25 C26 2.0(14) no
C24 C25 C26 C27 6.1(15) no
C25 C26 C27 C28 171.7(9) no
C25 C26 C27 C32 -5.3(15) no
C26 C27 C28 C29 -175.8(9) no
C26 C27 C32 C31 171.0(9) no
C26 C27 C32 C33 -3.2(14) no
C28 C27 C32 C31 -6.2(14) no
C28 C27 C32 C33 179.7(8) no
C32 C27 C28 C29 1.3(15) no
C27 C28 C29 C30 4.6(16) no
C28 C29 C30 C31 -5.7(16) no
C29 C30 C31 C32 0.6(16) no
C30 C31 C32 C27 5.3(15) no
C30 C31 C32 C33 178.9(9) no
C27 C32 C33 C24 11.3(14) no
C27 C32 C33 C34 -172.2(9) no
C31 C32 C33 C24 -162.4(9) no
C31 C32 C33 C34 14.1(16) no
C24 C33 C34 N3 14.0(12) no
C24 C33 C34 N4 -154.7(9) no
C32 C33 C34 N3 -162.8(9) no
C32 C33 C34 N4 28.6(17) no
N3 C35 C36 C37 -176.6(9) no
N3 C35 C40 N4 0.1(10) no
N3 C35 C40 C39 177.9(8) no
C36 C35 C40 N4 -176.3(9) no
C36 C35 C40 C39 1.6(15) no
C40 C35 C36 C37 -1.2(15) no
C35 C36 C37 C38 0.6(15) no
C36 C37 C38 C39 -0.4(17) no
C37 C38 C39 C40 0.7(16) no
C38 C39 C40 N4 175.9(10) no
C38 C39 C40 C35 -1.3(15) no
N4 C41 C42 C43 -179.4(8) no
N4 C41 C46 C45 -179.8(9) no
C42 C41 C46 C45 -0.9(17) no
C46 C41 C42 C43 1.7(16) no
C41 C42 C43 C44 -1.4(17) no
C42 C43 C44 C45 0(2) no
C43 C44 C45 C46 1(3) no
C44 C45 C46 C41 -0(2) no
O1 C48 C49 C50 -5.8(17) no
C47 C48 C49 C50 175.4(9) no
C48 C49 C50 O2 3.3(17) no
C48 C49 C50 C51 -177.2(9) no
